data_7017186
loop_
_publ_author_name
'Meng, Xianggao'
'Liu, Liang'
'Zhang, Hang'
'Luo, Yuanyuan'
'Liu, Changlin'

_publ_section_title
;
 Tris(benzimidazolyl)amine-Cu(ii) coordination units bridged by
 carboxylates: structures and DNA-condensing property.
;
_journal_issue 48
_journal_name_full 'Dalton transactions (Cambridge, England : 2003)'
_journal_page_first 12846
_journal_page_last 12855
_journal_paper_doi 10.1039/c1dt10695c
_journal_volume 40
_journal_year 2011
_chemical_formula_moiety 'C106 H88 Cu4 N28 O8, 3(C10 H4 O8), 8(H2 O)'
_chemical_formula_sum 'C136 H116 Cu4 N28 O40'
_chemical_formula_weight 3036.73
_chemical_name_systematic
;
?
;
_space_group_IT_number 2
_symmetry_cell_setting triclinic
_symmetry_space_group_name_Hall '-P 1'
_symmetry_space_group_name_H-M 'P -1'
_atom_sites_solution_hydrogens geom
_atom_sites_solution_primary direct
_atom_sites_solution_secondary difmap
_audit_creation_method SHELXL-97
_cell_angle_alpha 85.789(2)
_cell_angle_beta 82.405(1)
_cell_angle_gamma 72.247(2)
_cell_formula_units_Z 1
_cell_length_a 10.7676(9)
_cell_length_b 14.0064(12)
_cell_length_c 22.4703(19)
_cell_measurement_reflns_used 2309
_cell_measurement_temperature 292(2)
_cell_measurement_theta_max 18.16
_cell_measurement_theta_min 1.26
_cell_volume 3197.2(5)
_computing_cell_refinement 'Bruker SMART'
_computing_data_collection 'Bruker SMART,(Version 5.628)2001'
_computing_data_reduction 'Bruker SAINT+,(Version 6.45)2001 '
_computing_molecular_graphics 'PLATON (Spek, 2003)'
_computing_publication_material PLATON
_computing_structure_refinement 'SHELXL-97 (Sheldrick, 2008)'
_computing_structure_solution 'SHELXS-97 (Sheldrick, 2008)'
_diffrn_ambient_temperature 292(2)
_diffrn_measured_fraction_theta_full 0.992
_diffrn_measured_fraction_theta_max 0.992
_diffrn_measurement_device_type 'Bruker SMART Apex CCD area-detector'
_diffrn_measurement_method '0.3\% wide \w exposures'
_diffrn_radiation_monochromator graphite
_diffrn_radiation_source 'fine focus sealed Siemens Mo tube'
_diffrn_radiation_type 'Mo k\a'
_diffrn_radiation_wavelength 0.71073
_diffrn_reflns_av_R_equivalents 0.1258
_diffrn_reflns_av_sigmaI/netI 0.2268
_diffrn_reflns_limit_h_max 12
_diffrn_reflns_limit_h_min -12
_diffrn_reflns_limit_k_max 16
_diffrn_reflns_limit_k_min -16
_diffrn_reflns_limit_l_max 26
_diffrn_reflns_limit_l_min -26
_diffrn_reflns_number 30789
_diffrn_reflns_theta_full 25.00
_diffrn_reflns_theta_max 25.00
_diffrn_reflns_theta_min 1.75
_exptl_absorpt_coefficient_mu 0.757
_exptl_absorpt_correction_type none
_exptl_crystal_colour colorless
_exptl_crystal_density_diffrn 1.577
_exptl_crystal_density_method 'not measured'
_exptl_crystal_description needle
_exptl_crystal_F_000 1564
_exptl_crystal_size_max 0.30
_exptl_crystal_size_mid 0.10
_exptl_crystal_size_min 0.06
_refine_diff_density_max 1.128
_refine_diff_density_min -0.470
_refine_diff_density_rms 0.084
_refine_ls_extinction_method none
_refine_ls_goodness_of_fit_ref 0.80
_refine_ls_hydrogen_treatment constr
_refine_ls_matrix_type full
_refine_ls_number_parameters 1017
_refine_ls_number_reflns 11188
_refine_ls_number_restraints 8
_refine_ls_restrained_S_all 0.80
_refine_ls_R_factor_all 0.1940
_refine_ls_R_factor_gt 0.0727
_refine_ls_shift/su_max 0.000
_refine_ls_shift/su_mean 0.000
_refine_ls_structure_factor_coef Fsqd
_refine_ls_weighting_details 'calc w=1/[\s^2^(Fo^2^)+(0.0822P)^2^+0.0000P] where P=(Fo^2^+2Fc^2^)/3'
_refine_ls_weighting_scheme calc
_refine_ls_wR_factor_gt 0.1593
_refine_ls_wR_factor_ref 0.1888
_reflns_number_gt 4021
_reflns_number_total 11188
_reflns_threshold_expression I>2\s(I)
_cod_data_source_file c1dt10695c.txt
_cod_data_source_block 9a
_cod_depositor_comments
;
The following automatic conversions were performed:

'_symmetry_cell_setting' value 'Triclinic' changed to 'triclinic'
according to /home/saulius/struct/CIF-dictionaries/cif_core.dic
dictionary named 'cif_core.dic' version 2.4.1 from 2010-06-29.

Automatic conversion script
Id: cif_fix_values 1715 2011-07-08 13:25:40Z adriana 
;
_cod_database_code 7017186

loop_
_symmetry_equiv_pos_as_xyz
'x, y, z'
'-x, -y, -z'

loop_
_atom_site_label
_atom_site_type_symbol
_atom_site_fract_x
_atom_site_fract_y
_atom_site_fract_z
_atom_site_U_iso_or_equiv
_atom_site_adp_type
_atom_site_occupancy
_atom_site_symmetry_multiplicity
_atom_site_calc_flag
_atom_site_refinement_flags
_atom_site_disorder_assembly
_atom_site_disorder_group
Cu1 Cu 0.13259(9) -0.13136(6) 0.77020(4) 0.0651(3) Uani 1 1 d . . .
Cu2 Cu 0.21289(16) 0.14038(11) 0.7965(2) 0.0398(8) Uani 0.717(10) 1 d P . .
Cu2' Cu 0.2022(3) 0.1444(2) 0.8337(6) 0.039(2) Uani 0.283(10) 1 d P . .
N1 N 0.1727(5) -0.1945(4) 0.6815(2) 0.0490(15) Uani 1 1 d . . .
N2 N -0.0071(6) -0.0333(4) 0.7310(3) 0.0629(17) Uani 1 1 d . B .
N3 N -0.0967(7) 0.0223(5) 0.6474(3) 0.0764(19) Uani 1 1 d . . .
H3 H -0.1067 0.0287 0.6098 0.092 Uiso 1 1 calc R . .
N4 N 0.3151(5) -0.2110(4) 0.7756(2) 0.0438(14) Uani 1 1 d . B .
N5 N 0.4923(6) -0.3253(4) 0.7357(3) 0.0595(16) Uani 1 1 d . . .
H5A H 0.5464 -0.3639 0.7096 0.071 Uiso 1 1 calc R . .
N6 N 0.0614(5) -0.2578(4) 0.7933(2) 0.0583(17) Uani 1 1 d . B .
N7 N 0.0409(5) -0.3957(4) 0.7566(3) 0.0602(16) Uani 1 1 d . . .
H7A H 0.0415 -0.4383 0.7308 0.072 Uiso 1 1 calc R . .
N8 N 0.1893(5) 0.1982(4) 0.7082(2) 0.0558(16) Uani 1 1 d . . .
N9 N 0.0253(5) 0.2256(4) 0.8138(3) 0.0510(15) Uani 1 1 d . B .
N10 N -0.1484(5) 0.3207(4) 0.7733(2) 0.0519(15) Uani 1 1 d . . .
H10 H -0.1972 0.3520 0.7464 0.062 Uiso 1 1 calc R . .
N11 N 0.3679(5) 0.0483(4) 0.7542(4) 0.069(2) Uani 1 1 d . B .
N12 N 0.4749(7) -0.0188(5) 0.6696(4) 0.099(3) Uani 1 1 d . . .
H12A H 0.4961 -0.0306 0.6320 0.119 Uiso 1 1 calc R . .
N13 N 0.2745(5) 0.2667(4) 0.8073(2) 0.0453(14) Uani 1 1 d . B .
N14 N 0.3006(5) 0.4029(4) 0.7574(2) 0.0440(14) Uani 1 1 d . . .
H14A H 0.3052 0.4456 0.7283 0.053 Uiso 1 1 calc R . .
C1 C 0.1213(7) -0.1096(5) 0.6383(3) 0.060(2) Uani 1 1 d . . .
H1A H 0.1872 -0.0762 0.6247 0.072 Uiso 1 1 calc R B .
H1B H 0.0968 -0.1339 0.6035 0.072 Uiso 1 1 calc R . .
C2 C 0.0051(8) -0.0400(5) 0.6714(4) 0.064(2) Uani 1 1 d . B .
C3 C -0.1848(9) 0.0757(6) 0.6932(5) 0.085(3) Uani 1 1 d . . .
C4 C -0.3064(9) 0.1495(7) 0.6924(6) 0.103(3) Uani 1 1 d . . .
H4 H -0.3437 0.1737 0.6572 0.124 Uiso 1 1 calc R . .
C5 C -0.3658(10) 0.1830(9) 0.7479(8) 0.129(5) Uani 1 1 d . . .
H5 H -0.4471 0.2319 0.7500 0.155 Uiso 1 1 calc R . .
C6 C -0.3115(11) 0.1480(7) 0.8018(6) 0.118(5) Uani 1 1 d . . .
H6 H -0.3561 0.1738 0.8383 0.142 Uiso 1 1 calc R . .
C7 C -0.1922(8) 0.0756(6) 0.8003(4) 0.085(3) Uani 1 1 d . . .
H7 H -0.1563 0.0507 0.8358 0.102 Uiso 1 1 calc R . .
C8 C -0.1266(8) 0.0402(5) 0.7465(4) 0.073(2) Uani 1 1 d . . .
C9 C 0.3167(6) -0.2428(5) 0.6692(3) 0.057(2) Uani 1 1 d . . .
H9A H 0.3339 -0.3063 0.6502 0.069 Uiso 1 1 calc R B .
H9B H 0.3561 -0.2000 0.6422 0.069 Uiso 1 1 calc R . .
C10 C 0.3736(7) -0.2594(5) 0.7261(3) 0.0513(19) Uani 1 1 d . B .
C11 C 0.5099(8) -0.3190(6) 0.7944(3) 0.058(2) Uani 1 1 d . . .
C12 C 0.6131(9) -0.3717(7) 0.8241(5) 0.088(3) Uani 1 1 d . . .
H12 H 0.6873 -0.4173 0.8053 0.106 Uiso 1 1 calc R . .
C13 C 0.5992(10) -0.3524(8) 0.8838(5) 0.101(3) Uani 1 1 d . . .
H13 H 0.6667 -0.3870 0.9063 0.121 Uiso 1 1 calc R . .
C14 C 0.4892(10) -0.2836(8) 0.9127(4) 0.092(3) Uani 1 1 d . . .
H14 H 0.4848 -0.2733 0.9534 0.110 Uiso 1 1 calc R . .
C15 C 0.3875(9) -0.2312(6) 0.8811(3) 0.072(2) Uani 1 1 d . . .
H15 H 0.3138 -0.1848 0.8997 0.086 Uiso 1 1 calc R . .
C16 C 0.3982(7) -0.2498(5) 0.8194(3) 0.0532(19) Uani 1 1 d . . .
C17 C 0.0988(7) -0.2676(5) 0.6834(3) 0.058(2) Uani 1 1 d . . .
H17A H 0.1487 -0.3228 0.6581 0.070 Uiso 1 1 calc R B .
H17B H 0.0166 -0.2356 0.6669 0.070 Uiso 1 1 calc R . .
C18 C 0.0699(6) -0.3085(5) 0.7453(3) 0.0489(19) Uani 1 1 d . B .
C19 C 0.0096(6) -0.4026(6) 0.8189(4) 0.062(2) Uani 1 1 d . . .
C20 C -0.0243(7) -0.4756(6) 0.8550(4) 0.076(2) Uani 1 1 d . . .
H20 H -0.0309 -0.5339 0.8401 0.091 Uiso 1 1 calc R . .
C21 C -0.0487(8) -0.4554(8) 0.9171(4) 0.087(3) Uani 1 1 d . . .
H21 H -0.0749 -0.5014 0.9438 0.105 Uiso 1 1 calc R . .
C22 C -0.0354(8) -0.3722(7) 0.9390(4) 0.079(3) Uani 1 1 d . . .
H22 H -0.0510 -0.3631 0.9802 0.094 Uiso 1 1 calc R . .
C23 C 0.0003(7) -0.3016(6) 0.9017(3) 0.070(2) Uani 1 1 d . . .
H23 H 0.0074 -0.2439 0.9171 0.084 Uiso 1 1 calc R . .
C24 C 0.0256(6) -0.3167(6) 0.8414(3) 0.057(2) Uani 1 1 d . . .
C25 C 0.0488(6) 0.2383(6) 0.7021(3) 0.068(2) Uani 1 1 d . . .
H25A H 0.0195 0.1894 0.6839 0.081 Uiso 1 1 calc R B .
H25B H 0.0324 0.2986 0.6765 0.081 Uiso 1 1 calc R . .
C26 C -0.0240(7) 0.2615(5) 0.7631(3) 0.0471(17) Uani 1 1 d . B .
C27 C -0.1846(7) 0.3229(5) 0.8346(3) 0.0484(18) Uani 1 1 d . . .
C28 C -0.3013(8) 0.3722(6) 0.8700(3) 0.074(2) Uani 1 1 d . . .
H28 H -0.3747 0.4131 0.8533 0.089 Uiso 1 1 calc R . .
C29 C -0.2999(10) 0.3560(7) 0.9307(4) 0.092(3) Uani 1 1 d . . .
H29 H -0.3761 0.3844 0.9559 0.111 Uiso 1 1 calc R . .
C30 C -0.1893(12) 0.2988(8) 0.9560(4) 0.096(3) Uani 1 1 d . . .
H30 H -0.1933 0.2911 0.9976 0.115 Uiso 1 1 calc R . .
C31 C -0.0748(9) 0.2537(6) 0.9220(3) 0.076(2) Uani 1 1 d . . .
H31 H -0.0001 0.2172 0.9395 0.091 Uiso 1 1 calc R . .
C32 C -0.0740(7) 0.2643(5) 0.8606(3) 0.0470(17) Uani 1 1 d . . .
C33 C 0.2540(8) 0.1151(6) 0.6668(4) 0.082(3) Uani 1 1 d . . .
H33A H 0.1930 0.0796 0.6599 0.099 Uiso 1 1 calc R B .
H33B H 0.2861 0.1407 0.6285 0.099 Uiso 1 1 calc R . .
C34 C 0.3560(12) 0.0529(7) 0.6947(4) 0.093(3) Uani 1 1 d . B .
C35 C 0.5466(7) -0.0637(5) 0.7129(3) 0.074(2) Uani 1 1 d G . .
C36 C 0.6660(7) -0.1385(5) 0.7136(4) 0.118(4) Uani 1 1 d G . .
H36 H 0.7099 -0.1684 0.6781 0.142 Uiso 1 1 calc R . .
C37 C 0.7199(5) -0.1684(4) 0.7673(5) 0.128(5) Uani 1 1 d G . .
H37 H 0.7998 -0.2184 0.7677 0.154 Uiso 1 1 calc R . .
C38 C 0.6543(8) -0.1236(6) 0.8204(3) 0.135(4) Uani 1 1 d G . .
H38 H 0.6904 -0.1436 0.8563 0.162 Uiso 1 1 calc R . .
C39 C 0.5349(8) -0.0488(6) 0.8197(3) 0.102(3) Uani 1 1 d G B .
H39 H 0.4910 -0.0188 0.8552 0.123 Uiso 1 1 calc R . .
C40 C 0.4810(5) -0.0189(4) 0.7660(4) 0.089(3) Uani 1 1 d G . .
C41 C 0.2600(6) 0.2738(5) 0.6970(3) 0.0540(19) Uani 1 1 d . . .
H41A H 0.2116 0.3283 0.6721 0.065 Uiso 1 1 calc R B .
H41B H 0.3454 0.2437 0.6751 0.065 Uiso 1 1 calc R . .
C42 C 0.2780(6) 0.3148(5) 0.7533(3) 0.0423(17) Uani 1 1 d . B .
C43 C 0.3152(6) 0.4130(5) 0.8165(3) 0.0414(17) Uani 1 1 d . . .
C44 C 0.3336(6) 0.4919(5) 0.8445(3) 0.0536(19) Uani 1 1 d . . .
H44 H 0.3428 0.5492 0.8230 0.064 Uiso 1 1 calc R . .
C45 C 0.3376(7) 0.4809(6) 0.9057(4) 0.072(2) Uani 1 1 d . . .
H45 H 0.3515 0.5314 0.9262 0.086 Uiso 1 1 calc R . .
C46 C 0.3213(7) 0.3960(7) 0.9374(3) 0.067(2) Uani 1 1 d . . .
H46 H 0.3234 0.3914 0.9788 0.080 Uiso 1 1 calc R . .
C47 C 0.3020(6) 0.3180(6) 0.9094(3) 0.062(2) Uani 1 1 d . . .
H47 H 0.2927 0.2608 0.9308 0.075 Uiso 1 1 calc R . .
C48 C 0.2972(6) 0.3290(5) 0.8474(3) 0.0435(17) Uani 1 1 d . . .
C49 C 0.1153(16) -0.0179(11) 0.9494(6) 0.032(4) Uani 0.50 1 d P . .
C50 C 0.0043(17) -0.0328(11) 0.9637(7) 0.034(4) Uani 0.50 1 d P . .
H50 H -0.0337 -0.0497 0.9328 0.041 Uiso 0.50 1 calc PR . .
C51 C 0.1745(13) 0.0065(10) 0.9963(6) 0.032(4) Uani 0.50 1 d PD . .
C52 C 0.301(2) 0.0102(11) 0.9931(8) 0.038(6) Uani 0.50 1 d PD A 1
C53 C 0.1652(16) -0.0022(11) 0.8841(7) 0.035(4) Uani 0.50 1 d PD B 1
O1 O 0.1379(16) -0.0526(11) 0.8483(6) 0.048(4) Uani 0.50 1 d PD B 1
O2 O 0.2203(9) 0.0608(7) 0.8724(4) 0.033(2) Uani 0.50 1 d PD B 1
O3 O 0.3332(9) 0.0821(7) 1.0216(4) 0.070(3) Uani 0.50 1 d PD A 1
H3C H 0.4227 0.0747 1.0169 0.084 Uiso 0.50 1 d PR A 1
O4 O 0.4097(9) -0.0549(8) 0.9644(4) 0.054(3) Uani 0.50 1 d PD A 1
C49' C 0.0120(16) -0.0001(12) 0.9321(7) 0.035(4) Uani 0.50 1 d P . .
C50' C -0.1034(13) -0.0184(8) 0.9461(5) 0.032(3) Uani 0.50 1 d P . .
H50' H -0.1388 -0.0402 0.9160 0.038 Uiso 0.50 1 calc PR . .
C51' C 0.0680(13) 0.0266(10) 0.9786(7) 0.032(3) Uani 0.50 1 d PD . .
C52' C 0.1961(17) 0.0474(12) 0.9715(7) 0.063(6) Uani 0.50 1 d PD C 2
C53' C 0.0786(18) -0.0184(15) 0.8685(10) 0.036(6) Uani 0.50 1 d P B 2
O1' O 0.0576(13) -0.0849(10) 0.8446(5) 0.065(3) Uani 0.50 1 d P B 2
O2' O 0.1511(14) 0.0291(12) 0.8451(8) 0.096(5) Uani 0.50 1 d P B 2
O3' O 0.3056(15) -0.0279(15) 0.9828(9) 0.127(8) Uani 0.50 1 d PD C 2
H3' H 0.3663 -0.0046 0.9842 0.191 Uiso 0.50 1 calc PR C 2
O4' O 0.2169(13) 0.1191(11) 0.9438(10) 0.180(8) Uani 0.50 1 d PD C 2
C54 C 0.7354(6) 0.4018(5) 0.5254(3) 0.0403(16) Uani 1 1 d . . .
C55 C 0.7041(6) 0.4381(5) 0.4690(3) 0.0472(18) Uani 1 1 d . . .
H55 H 0.7345 0.3930 0.4382 0.057 Uiso 1 1 calc R . .
C56 C 0.6324(6) 0.5344(5) 0.4532(3) 0.0422(17) Uani 1 1 d . . .
C57 C 0.5885(6) 0.6056(5) 0.5006(3) 0.0468(18) Uani 1 1 d . . .
C58 C 0.6222(6) 0.5693(5) 0.5576(3) 0.0447(17) Uani 1 1 d . . .
H58 H 0.5962 0.6147 0.5883 0.054 Uiso 1 1 calc R . .
C59 C 0.6913(6) 0.4709(5) 0.5723(3) 0.0414(17) Uani 1 1 d . . .
C60 C 0.8138(7) 0.2939(6) 0.5285(4) 0.056(2) Uani 1 1 d . . .
C61 C 0.6103(7) 0.5533(6) 0.3879(3) 0.0533(19) Uani 1 1 d . . .
C62 C 0.5116(7) 0.7165(6) 0.4976(4) 0.057(2) Uani 1 1 d . . .
C63 C 0.7109(6) 0.4530(6) 0.6383(3) 0.0512(19) Uani 1 1 d . . .
C64 C 0.0756(8) 0.3966(8) 0.4882(4) 0.074(3) Uani 1 1 d . . .
C65 C 0.0257(7) 0.4598(7) 0.4405(4) 0.065(2) Uani 1 1 d . . .
C66 C 0.0502(9) 0.4379(9) 0.5439(5) 0.100(4) Uani 1 1 d . . .
H66 H 0.0855 0.3955 0.5753 0.120 Uiso 1 1 calc R . .
C67 C 0.1532(10) 0.2926(9) 0.4894(5) 0.090(3) Uani 1 1 d . . .
C68 C 0.0375(9) 0.4395(8) 0.3772(7) 0.103(4) Uani 1 1 d . . .
O5 O 0.8500(5) 0.2495(3) 0.5778(2) 0.0705(15) Uani 1 1 d . . .
H5B H 0.8008 0.3079 0.6158 0.085 Uiso 1 1 d R . .
O6 O 0.8401(6) 0.2459(4) 0.4826(2) 0.0897(18) Uani 1 1 d . . .
O7 O 0.6709(5) 0.4878(4) 0.35201(19) 0.0698(15) Uani 1 1 d . . .
O8 O 0.5315(4) 0.6361(4) 0.37050(18) 0.0585(13) Uani 1 1 d . . .
H8B H 0.4995 0.6906 0.4090 0.070 Uiso 1 1 d R . .
O9 O 0.4676(5) 0.7555(4) 0.4478(2) 0.0743(15) Uani 1 1 d . . .
O10 O 0.4917(5) 0.7645(4) 0.5426(2) 0.0844(17) Uani 1 1 d . . .
O11 O 0.6619(5) 0.5206(4) 0.6732(2) 0.0799(17) Uani 1 1 d . . .
O12 O 0.7781(5) 0.3661(4) 0.65650(19) 0.0663(14) Uani 1 1 d . . .
O13 O 0.1890(7) 0.2436(5) 0.4394(4) 0.130(3) Uani 1 1 d . . .
H13B H 0.1663 0.2809 0.3916 0.156 Uiso 1 1 d R . .
O14 O 0.1930(6) 0.2438(5) 0.5379(3) 0.128(2) Uani 1 1 d . . .
O15 O 0.1076(7) 0.3513(6) 0.3596(3) 0.120(2) Uani 1 1 d . . .
O16 O -0.0213(6) 0.5061(5) 0.3385(3) 0.105(2) Uani 1 1 d . . .
O17 O 0.1561(12) 0.9505(5) 0.4642(4) 0.259(6) Uani 1 1 d . . .
H17C H 0.1413 0.9759 0.5050 0.311 Uiso 1 1 d R . .
H17D H 0.1471 0.8943 0.4651 0.311 Uiso 1 1 d R . .
O18 O 0.8970(12) 0.9166(8) 0.4449(5) 0.298(7) Uani 1 1 d . . .
H18A H 0.8808 0.8638 0.4549 0.357 Uiso 1 1 d R . .
H18B H 0.9759 0.9030 0.4337 0.357 Uiso 1 1 d R . .
O19 O 0.5448(18) 0.9406(8) 0.5534(4) 0.338(9) Uani 1 1 d . . .
H19A H 0.5611 0.8795 0.5570 0.406 Uiso 1 1 d R . .
H19B H 0.6061 0.9707 0.5283 0.406 Uiso 1 1 d R . .
O20 O 0.332(3) 1.003(2) 0.5472(9) 0.74(3) Uani 1 1 d . . .
H20A H 0.3755 0.9439 0.5476 0.891 Uiso 1 1 d R . .
H20B H 0.3011 1.0161 0.5150 0.891 Uiso 1 1 d R . .

loop_
_atom_site_aniso_label
_atom_site_aniso_U_11
_atom_site_aniso_U_22
_atom_site_aniso_U_33
_atom_site_aniso_U_23
_atom_site_aniso_U_13
_atom_site_aniso_U_12
Cu1 0.0867(7) 0.0437(6) 0.0401(5) -0.0009(4) 0.0193(5) 0.0058(5)
Cu2 0.0507(8) 0.0364(8) 0.028(2) 0.0038(7) -0.0009(8) -0.0095(6)
Cu2' 0.0341(19) 0.045(2) 0.039(6) -0.007(2) 0.0055(18) -0.0151(14)
N1 0.063(4) 0.035(3) 0.038(3) 0.001(3) 0.009(3) -0.005(3)
N2 0.076(4) 0.037(4) 0.056(4) 0.007(3) 0.025(3) -0.004(3)
N3 0.096(5) 0.055(4) 0.071(5) 0.014(4) -0.011(4) -0.015(4)
N4 0.056(4) 0.041(3) 0.034(3) -0.011(3) 0.005(3) -0.016(3)
N5 0.054(4) 0.056(4) 0.061(4) -0.017(3) 0.014(3) -0.010(3)
N6 0.060(4) 0.052(4) 0.043(4) 0.018(3) 0.005(3) 0.003(3)
N7 0.055(4) 0.054(4) 0.065(4) 0.008(3) -0.007(3) -0.007(3)
N8 0.050(4) 0.049(4) 0.071(4) -0.027(3) 0.001(3) -0.015(3)
N9 0.044(4) 0.047(4) 0.065(4) 0.010(3) -0.012(3) -0.018(3)
N10 0.039(4) 0.071(4) 0.043(3) 0.004(3) -0.009(3) -0.012(3)
N11 0.038(4) 0.028(4) 0.138(7) 0.029(4) -0.019(4) -0.006(3)
N12 0.081(5) 0.059(5) 0.140(7) -0.017(5) 0.019(5) -0.005(4)
N13 0.038(3) 0.039(3) 0.056(4) -0.003(3) -0.012(3) -0.006(3)
N14 0.044(3) 0.041(4) 0.047(4) 0.007(3) 0.001(3) -0.019(3)
C1 0.085(6) 0.052(5) 0.037(4) -0.001(4) -0.002(4) -0.015(4)
C2 0.074(6) 0.039(5) 0.069(6) 0.011(4) -0.005(5) -0.010(4)
C3 0.073(7) 0.046(6) 0.134(9) 0.002(6) 0.011(6) -0.026(5)
C4 0.061(7) 0.065(7) 0.176(11) 0.006(7) 0.002(7) -0.016(5)
C5 0.048(7) 0.080(9) 0.255(18) -0.020(10) 0.027(9) -0.026(6)
C6 0.093(9) 0.048(7) 0.205(14) -0.046(8) 0.065(9) -0.033(6)
C7 0.083(6) 0.054(5) 0.100(7) -0.014(5) 0.043(5) -0.012(5)
C8 0.081(6) 0.031(5) 0.092(7) 0.001(5) 0.022(6) -0.009(4)
C9 0.055(5) 0.076(5) 0.033(4) -0.011(4) 0.011(4) -0.012(4)
C10 0.060(5) 0.042(4) 0.051(5) -0.010(4) 0.011(4) -0.018(4)
C11 0.063(6) 0.071(6) 0.044(5) -0.013(4) -0.002(4) -0.025(5)
C12 0.071(7) 0.107(8) 0.088(7) 0.001(6) -0.007(6) -0.031(6)
C13 0.075(7) 0.120(9) 0.111(9) 0.020(7) -0.023(7) -0.034(6)
C14 0.096(8) 0.130(9) 0.055(6) 0.018(6) -0.030(6) -0.040(7)
C15 0.094(7) 0.077(6) 0.054(5) -0.022(5) 0.012(5) -0.043(5)
C16 0.061(5) 0.049(5) 0.056(5) -0.008(4) 0.005(4) -0.030(4)
C17 0.069(5) 0.051(5) 0.050(4) -0.001(4) 0.003(4) -0.013(4)
C18 0.035(4) 0.039(5) 0.060(5) 0.016(4) 0.009(4) -0.001(3)
C19 0.036(4) 0.061(6) 0.072(6) 0.037(5) -0.004(4) 0.001(4)
C20 0.061(5) 0.075(6) 0.092(7) 0.040(5) -0.024(5) -0.025(4)
C21 0.057(6) 0.123(9) 0.083(7) 0.060(6) -0.024(5) -0.036(6)
C22 0.073(6) 0.109(8) 0.057(5) 0.034(6) -0.015(4) -0.038(6)
C23 0.070(5) 0.082(6) 0.045(5) 0.018(4) 0.002(4) -0.014(4)
C24 0.040(4) 0.057(5) 0.055(5) 0.029(4) 0.007(4) 0.000(4)
C25 0.037(5) 0.106(7) 0.063(5) -0.024(4) 0.002(4) -0.024(4)
C26 0.041(5) 0.053(5) 0.051(5) -0.004(4) -0.009(4) -0.017(4)
C27 0.048(5) 0.054(5) 0.042(4) -0.001(4) -0.006(4) -0.014(4)
C28 0.071(6) 0.071(6) 0.068(6) -0.003(4) 0.005(5) -0.010(5)
C29 0.097(8) 0.122(8) 0.050(6) -0.017(5) 0.018(5) -0.028(6)
C30 0.149(10) 0.126(9) 0.033(5) 0.001(5) -0.009(6) -0.073(8)
C31 0.096(7) 0.097(7) 0.045(5) 0.018(5) -0.013(5) -0.048(6)
C32 0.054(5) 0.047(4) 0.046(4) -0.002(4) -0.012(4) -0.021(4)
C33 0.095(7) 0.061(6) 0.090(7) -0.002(5) -0.019(6) -0.019(5)
C34 0.161(11) 0.070(7) 0.063(6) 0.017(5) -0.038(7) -0.051(7)
C35 0.062(6) 0.067(6) 0.096(7) 0.023(6) -0.025(6) -0.023(5)
C36 0.087(8) 0.088(8) 0.168(11) 0.023(7) 0.002(7) -0.023(7)
C37 0.058(6) 0.127(9) 0.190(12) 0.077(10) -0.031(8) -0.023(6)
C38 0.117(11) 0.094(9) 0.184(13) 0.038(8) 0.007(9) -0.037(8)
C39 0.062(7) 0.083(7) 0.166(11) 0.037(7) -0.017(7) -0.036(6)
C40 0.112(9) 0.060(6) 0.112(8) 0.022(6) -0.012(8) -0.058(6)
C41 0.054(5) 0.064(5) 0.052(4) -0.018(4) -0.011(4) -0.025(4)
C42 0.030(4) 0.043(5) 0.050(4) 0.006(4) -0.007(3) -0.007(3)
C43 0.034(4) 0.045(5) 0.040(4) -0.007(4) 0.000(3) -0.006(3)
C44 0.051(5) 0.059(5) 0.055(5) -0.009(4) 0.000(4) -0.023(4)
C45 0.074(6) 0.090(7) 0.061(6) -0.021(5) -0.011(4) -0.032(5)
C46 0.063(5) 0.099(7) 0.040(4) -0.002(5) -0.010(4) -0.024(5)
C47 0.055(5) 0.076(6) 0.057(5) 0.012(4) -0.010(4) -0.023(4)
C48 0.027(4) 0.056(5) 0.044(4) -0.003(4) 0.002(3) -0.009(3)
C49 0.046(11) 0.034(9) 0.023(8) -0.009(6) -0.007(9) -0.019(8)
C50 0.033(12) 0.037(10) 0.030(10) -0.010(7) -0.014(9) -0.001(8)
C51 0.050(13) 0.011(8) 0.028(9) 0.004(6) 0.007(8) -0.006(7)
C52 0.047(15) 0.035(10) 0.029(9) 0.012(8) -0.018(9) -0.002(9)
C53 0.035(11) 0.045(11) 0.021(9) -0.013(8) -0.001(7) -0.004(9)
O1 0.051(9) 0.055(10) 0.035(7) -0.019(7) -0.002(7) -0.010(9)
O2 0.056(7) 0.023(6) 0.016(5) 0.000(4) -0.004(4) -0.006(5)
O3 0.061(7) 0.081(7) 0.077(7) -0.032(6) 0.009(5) -0.036(6)
O4 0.034(6) 0.076(7) 0.051(6) -0.021(5) 0.006(5) -0.013(6)
C49' 0.019(10) 0.048(10) 0.034(10) 0.011(8) -0.009(8) -0.004(7)
C50' 0.050(9) 0.013(6) 0.028(7) -0.005(5) -0.003(7) -0.003(6)
C51' 0.038(10) 0.027(9) 0.044(11) 0.000(7) -0.026(9) -0.023(8)
C52' 0.050(13) 0.064(15) 0.067(12) 0.021(10) 0.011(10) -0.019(11)
C53' 0.028(10) 0.029(10) 0.042(11) 0.016(8) 0.010(11) -0.006(10)
O1' 0.056(9) 0.084(10) 0.048(7) -0.022(6) -0.002(6) -0.006(7)
O2' 0.083(11) 0.086(12) 0.104(13) 0.028(11) 0.025(9) -0.024(9)
O3' 0.096(18) 0.155(19) 0.122(17) 0.070(14) -0.043(14) -0.029(16)
O4' 0.089(11) 0.116(13) 0.35(3) 0.034(16) -0.013(13) -0.071(10)
C54 0.036(4) 0.050(5) 0.038(4) 0.000(3) 0.000(3) -0.019(3)
C55 0.039(4) 0.044(4) 0.055(5) 0.001(4) 0.010(3) -0.015(3)
C56 0.037(4) 0.055(5) 0.037(4) 0.001(3) 0.007(3) -0.023(4)
C57 0.043(4) 0.057(5) 0.044(4) 0.007(4) 0.002(3) -0.026(4)
C58 0.043(4) 0.058(5) 0.034(4) -0.011(3) 0.002(3) -0.018(4)
C59 0.030(4) 0.057(5) 0.037(4) 0.008(3) 0.000(3) -0.018(3)
C60 0.059(5) 0.052(5) 0.055(5) -0.007(4) -0.002(4) -0.016(4)
C61 0.044(5) 0.060(5) 0.054(5) 0.017(4) 0.001(4) -0.021(4)
C62 0.053(5) 0.053(5) 0.054(5) 0.004(4) 0.013(4) -0.008(4)
C63 0.039(4) 0.069(6) 0.044(5) -0.006(4) -0.003(4) -0.013(4)
C64 0.059(6) 0.101(8) 0.072(6) 0.005(6) -0.007(5) -0.040(6)
C65 0.039(5) 0.055(6) 0.099(7) 0.037(6) -0.026(5) -0.013(4)
C66 0.054(6) 0.133(10) 0.134(10) 0.072(8) -0.045(6) -0.064(7)
C67 0.086(7) 0.093(9) 0.098(8) 0.044(7) -0.028(7) -0.042(7)
C68 0.060(7) 0.079(8) 0.183(13) 0.018(9) -0.038(8) -0.035(6)
O5 0.086(4) 0.057(3) 0.059(3) -0.004(3) -0.020(3) -0.002(3)
O6 0.131(5) 0.056(4) 0.063(4) -0.011(3) -0.009(3) 0.002(3)
O7 0.094(4) 0.066(4) 0.037(3) -0.002(3) 0.004(3) -0.012(3)
O8 0.055(3) 0.075(4) 0.045(3) 0.008(3) -0.004(2) -0.020(3)
O9 0.082(4) 0.057(3) 0.068(4) 0.008(3) -0.009(3) 0.002(3)
O10 0.120(5) 0.054(4) 0.063(4) -0.011(3) 0.006(3) -0.007(3)
O11 0.094(4) 0.090(4) 0.041(3) -0.020(3) -0.011(3) -0.001(3)
O12 0.077(4) 0.070(4) 0.045(3) -0.001(3) -0.026(3) -0.005(3)
O13 0.123(6) 0.129(6) 0.129(6) 0.016(5) -0.042(5) -0.014(5)
O14 0.122(6) 0.109(5) 0.137(6) 0.028(5) -0.021(5) -0.018(4)
O15 0.104(5) 0.113(6) 0.140(6) 0.022(5) -0.042(4) -0.023(5)
O16 0.104(5) 0.086(5) 0.125(5) 0.031(4) -0.053(4) -0.020(4)
O17 0.487(18) 0.053(5) 0.202(9) 0.012(5) -0.111(10) -0.002(7)
O18 0.286(14) 0.234(12) 0.369(17) 0.117(11) -0.014(12) -0.110(11)
O19 0.65(3) 0.201(11) 0.172(10) -0.037(8) 0.120(14) -0.198(15)
O20 0.96(6) 1.11(7) 0.46(3) -0.46(4) 0.46(4) -0.88(6)

loop_
_atom_type_symbol
_atom_type_description
_atom_type_scat_dispersion_real
_atom_type_scat_dispersion_imag
_atom_type_scat_source
C C 0.0033 0.0016 'International Tables Vol C Tables 4.2.6.8 and 6.1.1.4'
H H 0.0000 0.0000 'International Tables Vol C Tables 4.2.6.8 and 6.1.1.4'
N N 0.0061 0.0033 'International Tables Vol C Tables 4.2.6.8 and 6.1.1.4'
O O 0.0106 0.0060 'International Tables Vol C Tables 4.2.6.8 and 6.1.1.4'
Cu Cu 0.3201 1.2651 'International Tables Vol C Tables 4.2.6.8 and 6.1.1.4'

loop_
_geom_angle_atom_site_label_1
_geom_angle_atom_site_label_2
_geom_angle_atom_site_label_3
_geom_angle
_geom_angle_site_symmetry_1
_geom_angle_site_symmetry_3
O1' Cu1 N4 108.8(4) . .
O1' Cu1 N2 91.8(4) . .
N4 Cu1 N2 153.5(2) . .
O1' Cu1 N6 87.1(4) . .
N4 Cu1 N6 92.8(2) . .
N2 Cu1 N6 105.1(2) . .
O1' Cu1 O1 30.8(5) . .
N4 Cu1 O1 89.2(4) . .
N2 Cu1 O1 101.6(4) . .
N6 Cu1 O1 112.1(5) . .
O1' Cu1 N1 164.9(4) . .
N4 Cu1 N1 82.4(2) . .
N2 Cu1 N1 80.8(2) . .
N6 Cu1 N1 82.2(2) . .
O1 Cu1 N1 163.8(5) . .
N11 Cu2 O2 95.5(3) . .
N11 Cu2 N9 158.9(4) . .
O2 Cu2 N9 96.5(3) . .
N11 Cu2 O2' 94.9(5) . .
O2 Cu2 O2' 35.2(6) . .
N9 Cu2 O2' 85.2(4) . .
N11 Cu2 N8 80.8(3) . .
O2 Cu2 N8 166.2(4) . .
N9 Cu2 N8 83.4(2) . .
O2' Cu2 N8 131.4(6) . .
N11 Cu2 N13 103.2(2) . .
O2 Cu2 N13 108.8(4) . .
N9 Cu2 N13 89.2(2) . .
O2' Cu2 N13 141.8(6) . .
N8 Cu2 N13 85.0(2) . .
O2' Cu2' N9 91.8(5) . .
O2' Cu2' N13 170.9(8) . .
N9 Cu2' N13 89.9(3) . .
C17 N1 C9 111.9(5) . .
C17 N1 C1 110.2(5) . .
C9 N1 C1 113.2(5) . .
C17 N1 Cu1 106.6(3) . .
C9 N1 Cu1 108.0(4) . .
C1 N1 Cu1 106.6(4) . .
C2 N2 C8 106.3(6) . .
C2 N2 Cu1 114.2(5) . .
C8 N2 Cu1 139.3(6) . .
C2 N3 C3 108.6(7) . .
C2 N3 H3 125.7 . .
C3 N3 H3 125.7 . .
C10 N4 C16 105.9(6) . .
C10 N4 Cu1 113.8(5) . .
C16 N4 Cu1 138.7(4) . .
C10 N5 C11 107.7(6) . .
C10 N5 H5A 126.2 . .
C11 N5 H5A 126.2 . .
C18 N6 C24 105.1(6) . .
C18 N6 Cu1 110.3(4) . .
C24 N6 Cu1 143.8(6) . .
C18 N7 C19 105.9(6) . .
C18 N7 H7A 127.1 . .
C19 N7 H7A 127.1 . .
C25 N8 C41 113.6(6) . .
C25 N8 C33 110.9(6) . .
C41 N8 C33 108.1(5) . .
C25 N8 Cu2 109.1(4) . .
C41 N8 Cu2 107.1(4) . .
C33 N8 Cu2 107.8(5) . .
C26 N9 C32 106.5(5) . .
C26 N9 Cu2' 134.0(6) . .
C32 N9 Cu2' 119.3(6) . .
C26 N9 Cu2 110.2(5) . .
C32 N9 Cu2 143.2(5) . .
C26 N10 C27 108.3(5) . .
C26 N10 H10 125.8 . .
C27 N10 H10 125.8 . .
C40 N11 C34 110.6(8) . .
C40 N11 Cu2 139.5(7) . .
C34 N11 Cu2 109.9(6) . .
C35 N12 C34 109.9(7) . .
C35 N12 H12A 125.1 . .
C34 N12 H12A 125.1 . .
C42 N13 C48 105.6(5) . .
C42 N13 Cu2' 128.8(6) . .
C48 N13 Cu2' 123.9(5) . .
C42 N13 Cu2 107.0(5) . .
C48 N13 Cu2 146.7(5) . .
C42 N14 C43 107.9(5) . .
C42 N14 H14A 126.0 . .
C43 N14 H14A 126.0 . .
C2 C1 N1 106.1(5) . .
C2 C1 H1A 110.5 . .
N1 C1 H1A 110.5 . .
C2 C1 H1B 110.5 . .
N1 C1 H1B 110.5 . .
H1A C1 H1B 108.7 . .
N3 C2 N2 112.0(7) . .
N3 C2 C1 126.0(7) . .
N2 C2 C1 121.9(7) . .
N3 C3 C4 131.8(11) . .
N3 C3 C8 105.2(8) . .
C4 C3 C8 123.0(10) . .
C5 C4 C3 114.4(11) . .
C5 C4 H4 122.8 . .
C3 C4 H4 122.8 . .
C4 C5 C6 124.0(12) . .
C4 C5 H5 118.0 . .
C6 C5 H5 118.0 . .
C7 C6 C5 119.4(11) . .
C7 C6 H6 120.3 . .
C5 C6 H6 120.3 . .
C8 C7 C6 119.6(10) . .
C8 C7 H7 120.2 . .
C6 C7 H7 120.2 . .
C7 C8 N2 132.5(9) . .
C7 C8 C3 119.5(8) . .
N2 C8 C3 107.8(7) . .
C10 C9 N1 108.8(5) . .
C10 C9 H9A 109.9 . .
N1 C9 H9A 109.9 . .
C10 C9 H9B 109.9 . .
N1 C9 H9B 109.9 . .
H9A C9 H9B 108.3 . .
N4 C10 N5 110.9(6) . .
N4 C10 C9 123.7(7) . .
N5 C10 C9 125.4(6) . .
C12 C11 N5 128.4(8) . .
C12 C11 C16 125.5(8) . .
N5 C11 C16 106.1(7) . .
C11 C12 C13 114.8(9) . .
C11 C12 H12 122.6 . .
C13 C12 H12 122.6 . .
C12 C13 C14 123.4(9) . .
C12 C13 H13 118.3 . .
C14 C13 H13 118.3 . .
C15 C14 C13 120.1(8) . .
C15 C14 H14 119.9 . .
C13 C14 H14 119.9 . .
C14 C15 C16 118.0(8) . .
C14 C15 H15 121.0 . .
C16 C15 H15 121.0 . .
C11 C16 N4 109.3(6) . .
C11 C16 C15 118.2(8) . .
N4 C16 C15 132.5(7) . .
N1 C17 C18 113.5(6) . .
N1 C17 H17A 108.9 . .
C18 C17 H17A 108.9 . .
N1 C17 H17B 108.9 . .
C18 C17 H17B 108.9 . .
H17A C17 H17B 107.7 . .
N6 C18 N7 114.3(6) . .
N6 C18 C17 121.8(6) . .
N7 C18 C17 123.7(7) . .
C20 C19 N7 131.2(9) . .
C20 C19 C24 123.0(8) . .
N7 C19 C24 105.8(6) . .
C19 C20 C21 114.5(8) . .
C19 C20 H20 122.7 . .
C21 C20 H20 122.7 . .
C22 C21 C20 122.8(8) . .
C22 C21 H21 118.6 . .
C20 C21 H21 118.6 . .
C21 C22 C23 121.1(8) . .
C21 C22 H22 119.5 . .
C23 C22 H22 119.5 . .
C22 C23 C24 119.0(8) . .
C22 C23 H23 120.5 . .
C24 C23 H23 120.5 . .
C23 C24 N6 131.5(8) . .
C23 C24 C19 119.5(7) . .
N6 C24 C19 108.9(7) . .
N8 C25 C26 108.3(6) . .
N8 C25 H25A 110.0 . .
C26 C25 H25A 110.0 . .
N8 C25 H25B 110.0 . .
C26 C25 H25B 110.0 . .
H25A C25 H25B 108.4 . .
N9 C26 N10 111.5(6) . .
N9 C26 C25 124.2(6) . .
N10 C26 C25 124.2(6) . .
N10 C27 C32 105.9(6) . .
N10 C27 C28 132.6(7) . .
C32 C27 C28 121.5(6) . .
C29 C28 C27 115.5(7) . .
C29 C28 H28 122.2 . .
C27 C28 H28 122.2 . .
C28 C29 C30 122.5(8) . .
C28 C29 H29 118.7 . .
C30 C29 H29 118.7 . .
C31 C30 C29 122.0(8) . .
C31 C30 H30 119.0 . .
C29 C30 H30 119.0 . .
C30 C31 C32 117.2(8) . .
C30 C31 H31 121.4 . .
C32 C31 H31 121.4 . .
C31 C32 C27 121.1(7) . .
C31 C32 N9 131.1(7) . .
C27 C32 N9 107.8(6) . .
C34 C33 N8 105.7(7) . .
C34 C33 H33A 110.6 . .
N8 C33 H33A 110.6 . .
C34 C33 H33B 110.6 . .
N8 C33 H33B 110.6 . .
H33A C33 H33B 108.7 . .
N11 C34 C33 126.2(10) . .
N11 C34 N12 103.9(9) . .
C33 C34 N12 129.8(9) . .
N12 C35 C36 133.4(7) . .
N12 C35 C40 106.6(7) . .
C36 C35 C40 120.0 . .
C37 C36 C35 120.0 . .
C37 C36 H36 120.0 . .
C35 C36 H36 120.0 . .
C38 C37 C36 120.0 . .
C38 C37 H37 120.0 . .
C36 C37 H37 120.0 . .
C39 C38 C37 120.0 . .
C39 C38 H38 120.0 . .
C37 C38 H38 120.0 . .
C38 C39 C40 120.0 . .
C38 C39 H39 120.0 . .
C40 C39 H39 120.0 . .
N11 C40 C39 131.1(7) . .
N11 C40 C35 108.8(7) . .
C39 C40 C35 120.0 . .
N8 C41 C42 112.7(5) . .
N8 C41 H41A 109.1 . .
C42 C41 H41A 109.1 . .
N8 C41 H41B 109.1 . .
C42 C41 H41B 109.1 . .
H41A C41 H41B 107.8 . .
N14 C42 N13 111.1(6) . .
N14 C42 C41 125.3(6) . .
N13 C42 C41 123.6(6) . .
C48 C43 N14 106.3(6) . .
C48 C43 C44 122.9(7) . .
N14 C43 C44 130.6(6) . .
C45 C44 C43 116.5(7) . .
C45 C44 H44 121.8 . .
C43 C44 H44 121.8 . .
C44 C45 C46 121.2(7) . .
C44 C45 H45 119.4 . .
C46 C45 H45 119.4 . .
C47 C46 C45 122.0(7) . .
C47 C46 H46 119.0 . .
C45 C46 H46 119.0 . .
C46 C47 C48 117.0(7) . .
C46 C47 H47 121.5 . .
C48 C47 H47 121.5 . .
C43 C48 N13 109.0(6) . .
C43 C48 C47 120.3(7) . .
N13 C48 C47 130.6(7) . .
C50 C49 C51 116.7(15) . .
C50 C49 C53 121.0(16) . .
C51 C49 C53 120.7(13) . .
C49 C50 C51' 127.4(17) . 2_557
C49 C50 C50 86.5(15) . 2_557
C49 C50 C51 156.3(14) . 2_557
C50 C50 C51 72.6(10) 2_557 2_557
C49 C50 H50 116.3 . .
C51' C50 H50 116.3 2_557 .
C50 C50 H50 152.7 2_557 .
C51 C50 H50 81.7 2_557 .
C52 C51 C50' 115.3(12) . 2_557
C52 C51 C49 126.4(13) . .
C50' C51 C49 118.0(13) 2_557 .
C52 C51 C50 152.0(11) . 2_557
C49 C51 C50 81.1(10) . 2_557
O4 C52 C51 126.3(11) . .
O4 C52 O3 111.4(14) . .
C51 C52 O3 122.3(16) . .
O2 C53 O1 126.8(18) . .
O2 C53 C49 117.8(12) . .
O1 C53 C49 115.2(16) . .
C53 O1 Cu1 164.6(17) . .
C53 O2 Cu2 123.5(11) . .
C52 O3 H3C 113.4 . .
C50' C49' C51' 117.4(15) . .
C50' C49' C53' 118.0(16) . .
C51' C49' C53' 124.4(17) . .
C49' C50' C51 123.8(14) . 2_557
C49' C50' C51' 85.3(11) . 2_557
C49' C50' H50' 118.1 . .
C51 C50' H50' 118.1 2_557 .
C51' C50' H50' 150.0 2_557 .
C49' C51' C50 116.5(15) . 2_557
C49' C51' C52' 124.7(15) . .
C50 C51' C52' 118.8(15) 2_557 .
C49' C51' C50' 152.7(12) . 2_557
C52' C51' C51' 154.0(15) . 2_557
C50' C51' C51' 77.7(10) 2_557 2_557
O4' C52' O3' 115(2) . .
O4' C52' C51' 124.1(13) . .
O3' C52' C51' 119.1(17) . .
O1' C53' O2' 124(2) . .
O1' C53' C49' 114.6(16) . .
O2' C53' C49' 122(2) . .
C53' O1' Cu1 125.3(14) . .
C53' O2' Cu2' 152.3(19) . .
C53' O2' Cu2 160.1(15) . .
C52' O3' H3' 109.5 . .
C55 C54 C59 116.6(6) . .
C55 C54 C60 114.8(6) . .
C59 C54 C60 128.6(6) . .
C54 C55 C56 127.1(6) . .
C54 C55 H55 116.4 . .
C56 C55 H55 116.4 . .
C55 C56 C57 116.7(6) . .
C55 C56 C61 115.9(6) . .
C57 C56 C61 127.4(6) . .
C58 C57 C56 116.3(6) . .
C58 C57 C62 114.2(6) . .
C56 C57 C62 129.5(6) . .
C59 C58 C57 125.5(6) . .
C59 C58 H58 117.2 . .
C57 C58 H58 117.2 . .
C58 C59 C54 117.7(6) . .
C58 C59 C63 113.7(6) . .
C54 C59 C63 128.5(6) . .
O6 C60 O5 119.3(7) . .
O6 C60 C54 118.7(7) . .
O5 C60 C54 122.0(7) . .
O7 C61 O8 121.3(7) . .
O7 C61 C56 118.4(7) . .
O8 C61 C56 120.3(7) . .
O10 C62 O9 122.5(7) . .
O10 C62 C57 118.6(7) . .
O9 C62 C57 118.9(7) . .
O11 C63 O12 121.0(6) . .
O11 C63 C59 119.9(7) . .
O12 C63 C59 119.1(6) . .
C66 C64 C65 116.9(9) . .
C66 C64 C67 112.7(10) . .
C65 C64 C67 130.5(10) . .
C64 C65 C68 129.9(10) . .
C64 C65 C66 115.5(9) . 2_566
C68 C65 C66 114.6(9) . 2_566
C64 C66 C65 127.7(9) . 2_566
C64 C66 H66 116.2 . .
C65 C66 H66 116.2 2_566 .
O14 C67 O13 116.8(11) . .
O14 C67 C64 123.2(11) . .
O13 C67 C64 120.0(9) . .
O15 C68 O16 119.6(12) . .
O15 C68 C65 118.1(11) . .
O16 C68 C65 122.2(10) . .
C60 O5 H5B 106.2 . .
C61 O8 H8B 109.7 . .
C62 O9 H8B 110.0 . .
C63 O12 H5B 108.9 . .
C67 O13 H13B 123.7 . .
C68 O15 H13B 126.3 . .
H17C O17 H17D 110.5 . .
H18A O18 H18B 107.7 . .
H19A O19 H19B 120.4 . .
H20A O20 H20B 107.7 . .

loop_
_geom_bond_atom_site_label_1
_geom_bond_atom_site_label_2
_geom_bond_distance
_geom_bond_site_symmetry_2
Cu1 O1' 1.832(11) .
Cu1 N4 1.956(5) .
Cu1 N2 1.959(6) .
Cu1 N6 2.141(6) .
Cu1 O1 2.156(15) .
Cu1 N1 2.178(5) .
Cu2 N11 1.950(7) .
Cu2 O2 1.965(9) .
Cu2 N9 2.011(6) .
Cu2 O2' 2.064(15) .
Cu2 N8 2.104(7) .
Cu2 N13 2.110(6) .
Cu2' O2' 1.850(17) .
Cu2' N9 1.988(7) .
Cu2' N13 2.106(7) .
N1 C17 1.471(8) .
N1 C9 1.488(7) .
N1 C1 1.495(7) .
N2 C2 1.337(8) .
N2 C8 1.401(8) .
N3 C2 1.326(8) .
N3 C3 1.393(9) .
N3 H3 0.8600 .
N4 C10 1.326(7) .
N4 C16 1.387(8) .
N5 C10 1.362(8) .
N5 C11 1.370(8) .
N5 H5A 0.8600 .
N6 C18 1.314(8) .
N6 C24 1.396(7) .
N7 C18 1.348(8) .
N7 C19 1.401(8) .
N7 H7A 0.8600 .
N8 C25 1.466(8) .
N8 C41 1.472(8) .
N8 C33 1.483(8) .
N9 C26 1.322(7) .
N9 C32 1.406(7) .
N10 C26 1.343(7) .
N10 C27 1.381(7) .
N10 H10 0.8600 .
N11 C40 1.337(7) .
N11 C34 1.354(9) .
N12 C35 1.324(9) .
N12 C34 1.440(11) .
N12 H12A 0.8600 .
N13 C42 1.345(7) .
N13 C48 1.391(8) .
N14 C42 1.340(7) .
N14 C43 1.381(7) .
N14 H14A 0.8600 .
C1 C2 1.478(9) .
C1 H1A 0.9700 .
C1 H1B 0.9700 .
C3 C4 1.400(11) .
C3 C8 1.413(11) .
C4 C5 1.370(13) .
C4 H4 0.9300 .
C5 C6 1.405(14) .
C5 H5 0.9300 .
C6 C7 1.371(12) .
C6 H6 0.9300 .
C7 C8 1.361(9) .
C7 H7 0.9300 .
C9 C10 1.463(8) .
C9 H9A 0.9700 .
C9 H9B 0.9700 .
C11 C12 1.359(10) .
C11 C16 1.376(9) .
C12 C13 1.367(11) .
C12 H12 0.9300 .
C13 C14 1.395(11) .
C13 H13 0.9300 .
C14 C15 1.371(10) .
C14 H14 0.9300 .
C15 C16 1.414(9) .
C15 H15 0.9300 .
C17 C18 1.495(8) .
C17 H17A 0.9700 .
C17 H17B 0.9700 .
C19 C20 1.365(9) .
C19 C24 1.403(10) .
C20 C21 1.417(10) .
C20 H20 0.9300 .
C21 C22 1.351(11) .
C21 H21 0.9300 .
C22 C23 1.362(10) .
C22 H22 0.9300 .
C23 C24 1.365(9) .
C23 H23 0.9300 .
C25 C26 1.492(8) .
C25 H25A 0.9700 .
C25 H25B 0.9700 .
C27 C32 1.396(8) .
C27 C28 1.405(8) .
C28 C29 1.368(10) .
C28 H28 0.9300 .
C29 C30 1.383(11) .
C29 H29 0.9300 .
C30 C31 1.361(11) .
C30 H30 0.9300 .
C31 C32 1.376(9) .
C31 H31 0.9300 .
C33 C34 1.370(11) .
C33 H33A 0.9700 .
C33 H33B 0.9700 .
C35 C36 1.3900 .
C35 C40 1.3900 .
C36 C37 1.3900 .
C36 H36 0.9300 .
C37 C38 1.3900 .
C37 H37 0.9300 .
C38 C39 1.3900 .
C38 H38 0.9300 .
C39 C40 1.3900 .
C39 H39 0.9300 .
C41 C42 1.486(8) .
C41 H41A 0.9700 .
C41 H41B 0.9700 .
C43 C48 1.373(8) .
C43 C44 1.387(8) .
C44 C45 1.378(9) .
C44 H44 0.9300 .
C45 C46 1.386(10) .
C45 H45 0.9300 .
C46 C47 1.381(9) .
C46 H46 0.9300 .
C47 C48 1.396(8) .
C47 H47 0.9300 .
C49 C50 1.27(2) .
C49 C51 1.41(2) .
C49 C53 1.52(2) .
C50 C51' 1.414(19) 2_557
C50 H50 0.9300 .
C51 C52 1.37(2) .
C51 C50' 1.408(16) 2_557
C52 O4 1.36(2) .
C52 O3 1.381(10) .
C53 O2 1.202(15) .
C53 O1 1.227(15) .
O3 H3C 0.9301 .
C49' C50' 1.34(2) .
C49' C51' 1.40(2) .
C49' C53' 1.51(3) .
C50' C51 1.408(16) 2_557
C50' H50' 0.9300 .
C51' C50 1.414(19) 2_557
C51' C52' 1.48(2) .
C52' O4' 1.205(19) .
C52' O3' 1.360(10) .
C53' O1' 1.20(3) .
C53' O2' 1.22(2) .
O3' H3' 0.8200 .
C54 C55 1.375(8) .
C54 C59 1.419(8) .
C54 C60 1.491(9) .
C55 C56 1.381(8) .
C55 H55 0.9300 .
C56 C57 1.444(8) .
C56 C61 1.509(9) .
C57 C58 1.395(8) .
C57 C62 1.523(9) .
C58 C59 1.392(8) .
C58 H58 0.9300 .
C59 C63 1.517(8) .
C60 O6 1.226(7) .
C60 O5 1.276(8) .
C61 O7 1.234(7) .
C61 O8 1.280(7) .
C62 O10 1.214(8) .
C62 O9 1.291(8) .
C63 O11 1.219(7) .
C63 O12 1.280(7) .
C64 C66 1.375(12) .
C64 C65 1.395(11) .
C64 C67 1.442(12) .
C65 C68 1.451(13) .
C65 C66 1.459(12) 2_566
C66 C65 1.460(12) 2_566
C66 H66 0.9300 .
C67 O14 1.293(10) .
C67 O13 1.310(11) .
C68 O15 1.295(10) .
C68 O16 1.302(11) .
O5 H5B 1.1823 .
O8 H8B 1.1434 .
O9 H8B 1.2454 .
O12 H5B 1.2210 .
O13 H13B 1.1828 .
O15 H13B 1.2347 .
O17 H17C 0.9833 .
O17 H17D 0.8201 .
O18 H18A 0.8200 .
O18 H18B 0.8200 .
O19 H19A 0.8199 .
O19 H19B 0.9834 .
O20 H20A 0.8200 .
O20 H20B 0.8200 .

loop_
_geom_hbond_atom_site_label_D
_geom_hbond_atom_site_label_H
_geom_hbond_atom_site_label_A
_geom_hbond_distance_DH
_geom_hbond_distance_HA
_geom_hbond_distance_DA
_geom_hbond_angle_DHA
_geom_hbond_site_symmetry_A
N3 H3 O17 0.86 1.79 2.641(11) 170.4 2_566
N5 H5A O11 0.86 1.88 2.707(7) 161.1 1_545
N7 H7A O16 0.86 1.95 2.793(8) 166.3 2_556
N10 H10 O12 0.86 2.06 2.814(7) 146.2 1_455
N12 H12A O19 0.86 1.81 2.673(12) 178.2 1_545
N14 H14A O7 0.86 1.99 2.831(6) 164.8 2_666
O3 H3C O4 0.93 1.84 2.735(13) 160.3 2_657
O8 H8B O9 1.14 1.25 2.386(7) 175.0 .
O13 H13B O15 1.18 1.23 2.340(10) 150.9 .
O17 H17C O18 0.98 1.86 2.751(15) 149.4 2_676
O17 H17C O20 0.98 2.51 3.09(3) 118.1 .
O17 H17D O5 0.82 2.29 3.043(9) 153.7 2_666
O17 H17D O6 0.82 2.19 2.909(9) 146.4 2_666
O18 H18A O14 0.82 1.89 2.691(13) 163.4 2_666
O18 H18B N3 0.82 2.46 3.055(13) 130.9 2_666
O18 H18B O5 0.82 2.38 3.005(13) 133.9 2_766
O18 H18B O17 0.82 2.43 3.059(17) 134.8 1_655
O19 H19A O10 0.82 2.03 2.730(13) 142.6 .
O19 H19B O20 0.98 1.80 2.662(19) 145.1 2_676
O20 H20A O10 0.82 2.44 3.26(3) 174.5 .
O20 H20A O19 0.82 1.83 2.21(3) 106.8 .
O20 H20B O17 0.82 2.47 3.09(3) 134.1 .
C1 H1A O20 0.97 2.59 3.505(16) 156.3 1_545
C1 H1B O6 0.97 2.47 3.343(9) 148.9 2_656
C9 H9A O7 0.97 2.56 3.459(9) 153.6 2_656
C9 H9B O10 0.97 2.50 3.212(8) 130.1 1_545
C15 H15 O1 0.93 2.55 3.190(17) 126.8 .
C17 H17A O7 0.97 2.53 3.387(8) 147.6 2_656
C33 H33B O14 0.97 2.54 3.331(11) 138.3 .
C39 H39 O4 0.93 2.56 3.356(11) 143.7 .
C41 H41B O8 0.97 2.53 3.079(8) 116.0 2_666
